data_2008933
loop_
_publ_author_name
'H\"okelek, Tuncer'
'Necefo\(glu, Hacali'

_publ_section_title <i>trans</i>-Diaquabis(3-hydroxybenzoato-<i>O</i>)bis(nicotinamide-<i>N</i>^1^)cobalt(II)
_journal_issue 9
_journal_name_full 'Acta Crystallographica Section C'
_journal_page_first 1438
_journal_page_last 1440
_journal_paper_doi 10.1107/S0108270199006733
_journal_volume 55
_journal_year 1999
_chemical_formula_iupac '[Co(C7 H5 O3 )2 (C6 H6 N2 O)2 (H2 O)2 ]'
_chemical_formula_moiety 'C26 H26 Co N4 O10'
_chemical_formula_sum 'C26 H26 Co N4 O10'
_chemical_formula_weight 613.45
_space_group_IT_number 14
_symmetry_cell_setting monoclinic
_symmetry_space_group_name_Hall '-P 2yn'
_symmetry_space_group_name_H-M 'P 1 21/n 1'
_atom_type_scat_source IntTabIV
_cell_angle_alpha 90
_cell_angle_beta 109.320(10)
_cell_angle_gamma 90
_cell_formula_units_Z 2
_cell_length_a 7.2140(10)
_cell_length_b 18.3400(10)
_cell_length_c 10.4180(10)
_cell_measurement_reflns_used 25
_cell_measurement_temperature 298
_cell_measurement_theta_max 18
_cell_measurement_theta_min 10
_cell_volume 1300.7(2)
_computing_cell_refinement MolEN
_computing_data_collection 'MolEN (Fair, 1990)'
_computing_data_reduction MolEN
_computing_molecular_graphics 'ORTEPII (Johnson, 1976)'
_computing_publication_material MolEN
_computing_structure_refinement MolEN
_computing_structure_solution 'SHELXS86 (Sheldrick, 1990)'
_diffrn_measurement_device 'Enraf-Nonius CAD-4'
_diffrn_measurement_method \w/2\q
_diffrn_radiation_type MoK\a
_diffrn_radiation_wavelength 0.71073
_diffrn_reflns_av_R_equivalents 0.015
_diffrn_reflns_limit_h_max 8
_diffrn_reflns_limit_h_min -8
_diffrn_reflns_limit_k_max 22
_diffrn_reflns_limit_k_min 0
_diffrn_reflns_limit_l_max 12
_diffrn_reflns_limit_l_min 0
_diffrn_reflns_number 2867
_diffrn_reflns_theta_max 26.3
_diffrn_standards_decay_% 1
_diffrn_standards_interval_time 120
_diffrn_standards_number 3
_exptl_absorpt_coefficient_mu 0.727
_exptl_absorpt_correction_T_max 0.865
_exptl_absorpt_correction_T_min 0.810
_exptl_absorpt_correction_type empirical
_exptl_absorpt_process_details '(MolEN; Fair, 1990)'
_exptl_crystal_colour pink
_exptl_crystal_density_diffrn 1.566
_exptl_crystal_density_method none
_exptl_crystal_description rod-shaped
_exptl_crystal_size_max 0.29
_exptl_crystal_size_mid 0.25
_exptl_crystal_size_min 0.20
_refine_diff_density_max 0.76
_refine_diff_density_min -0.75
_refine_ls_extinction_method none
_refine_ls_goodness_of_fit_ref 1.29
_refine_ls_hydrogen_treatment mixed
_refine_ls_number_parameters 202
_refine_ls_number_reflns 2259
_refine_ls_R_factor_gt 0.0511
_refine_ls_shift/su_max 0.01
_refine_ls_structure_factor_coef F
_refine_ls_weighting_details 'w = 1/[\s(F)^2^]'
_refine_ls_weighting_scheme calc
_refine_ls_wR_factor_ref 0.0750
_reflns_number_gt 2259
_reflns_number_total 2627
_reflns_observed_criterion F>3.0\s(F)
_cod_data_source_file ka1329.cif
_cod_data_source_block I
_cod_depositor_comments
;
The following automatic conversions were performed:

'_refine_ls_weighting_scheme' value ' w = 1/[\s(F)^2^] ' was changed
to 'calc'. New tag '_refine_ls_weighting_details' was created. The
value of the new tag was set to 'w = 1/[\s(F)^2^]'.

Automatic conversion script
Id: cif_fix_values 3143 2015-03-26 13:38:13Z robertas 
;
_cod_original_sg_symbol_H-M 'P 21/n'
_cod_database_code 2008933

loop_
_symmetry_equiv_pos_as_xyz
x,y,z
-x+1/2,y+1/2,-z+1/2
-x,-y,-z
x+1/2,-y+1/2,z+1/2

loop_
_atom_site_aniso_label
_atom_site_aniso_U_11
_atom_site_aniso_U_22
_atom_site_aniso_U_33
_atom_site_aniso_U_12
_atom_site_aniso_U_13
_atom_site_aniso_U_23
Co 0.0248(3) 0.0304(4) 0.0225(3) 0.0020(4) 0.0121(3) -0.0004(4)
O1 0.0310(10) 0.043(2) 0.039(2) 0.001(2) 0.0150(10) 0.002(2)
O2 0.0310(10) 0.037(2) 0.0320(10) 0.0010(10) 0.0120(10) -0.0070(10)
O3 0.033(2) 0.054(2) 0.067(2) -0.009(2) 0.0250(10) -0.023(2)
O4 0.040(2) 0.080(3) 0.073(2) -0.008(2) 0.027(2) -0.020(2)
O5 0.051(2) 0.087(3) 0.044(2) 0.034(2) 0.0310(10) 0.026(2)
N1 0.033(2) 0.034(2) 0.029(2) 0.005(2) 0.0170(10) 0.003(2)
N2 0.054(2) 0.086(3) 0.048(2) 0.028(2) 0.0370(10) 0.028(2)
C1 0.031(2) 0.036(2) 0.029(2) 0.007(2) 0.014(2) 0.005(2)
C2 0.031(2) 0.041(3) 0.027(2) 0.004(2) 0.014(2) 0.003(2)
C3 0.045(2) 0.056(3) 0.031(2) 0.012(2) 0.019(2) 0.015(2)
C4 0.047(3) 0.056(3) 0.040(2) 0.022(2) 0.020(2) 0.016(2)
C5 0.036(2) 0.046(3) 0.037(2) 0.011(2) 0.020(2) 0.005(2)
C6 0.035(2) 0.054(3) 0.029(2) 0.004(2) 0.017(2) 0.006(2)
C7 0.033(2) 0.030(2) 0.028(2) 0.000(2) 0.015(2) 0.003(2)
C8 0.031(2) 0.032(2) 0.024(2) 0.000(2) 0.0120(10) 0.002(2)
C9 0.033(2) 0.037(3) 0.039(2) -0.005(2) 0.018(2) -0.003(2)
C10 0.045(3) 0.039(3) 0.042(2) -0.008(2) 0.019(2) -0.008(2)
C11 0.050(3) 0.040(3) 0.039(2) 0.007(2) 0.023(2) -0.005(2)
C12 0.030(3) 0.045(3) 0.037(2) 0.006(2) 0.017(2) 0.004(2)
C13 0.030(2) 0.033(2) 0.030(2) -0.001(2) 0.009(2) -0.001(2)

loop_
_atom_site_label
_atom_site_fract_x
_atom_site_fract_y
_atom_site_fract_z
_atom_site_U_iso_or_equiv
Co 0.500 0.000 0.500 0.0248(2)
O1 0.8046(5) 0.0265(2) 0.5786(3) 0.0366(2)
O2 0.4136(5) 0.0978(2) 0.5682(3) 0.0331(2)
O3 0.7070(5) 0.1472(2) 0.6676(4) 0.0494(2)
O4 0.0127(6) 0.2176(3) 0.8378(4) 0.06210(10)
O5 0.9245(5) -0.0021(2) 0.1511(4) 0.0571(2)
N1 0.4947(5) 0.0500(2) 0.3133(4) 0.0306(2)
N2 0.8127(6) 0.0736(3) -0.0250(4) 0.05830(10)
C1 0.6344(7) 0.0351(3) 0.2588(4) 0.0312(2)
C2 0.6408(7) 0.0664(3) 0.1392(4) 0.03170(10)
C3 0.4976(7) 0.1164(3) 0.0751(5) 0.04180(10)
C4 0.3514(8) 0.1318(3) 0.1296(5) 0.04690(10)
C5 0.3552(7) 0.0978(3) 0.2477(5) 0.03800(10)
C6 0.8046(7) 0.0435(3) 0.0888(5) 0.03800(10)
C7 0.5254(7) 0.1436(3) 0.6474(4) 0.0292(2)
C8 0.4388(6) 0.1947(3) 0.7252(4) 0.0279(2)
C9 0.5509(7) 0.2523(3) 0.7966(5) 0.03550(10)
C10 0.4787(8) 0.2984(3) 0.8750(5) 0.04060(10)
C11 0.2975(8) 0.2849(3) 0.8848(5) 0.04060(10)
C12 0.1842(7) 0.2273(3) 0.8150(5) 0.03550(10)
C13 0.2529(7) 0.1824(3) 0.7333(4) 0.03040(10)
H1 0.8839(8) -0.0112(6) 0.5585(7) 0.0418
H1' 0.8323(7) 0.0709(7) 0.5364(8) 0.0418
H2 0.7188(8) 0.1088(7) -0.0719(8) 0.0621
H2' 0.9148(7) 0.0598(8) -0.0600(7) 0.0621
H4 -0.0709(8) 0.1781(7) 0.7946(7) 0.0380
H11 0.732 0.000 0.303 0.0330
H31 0.499 0.140 -0.006 0.0469
H41 0.250 0.165 0.087 0.0494
H51 0.256 0.109 0.286 0.0418
H91 0.677 0.261 0.790 0.0380
H101 0.556 0.338 0.922 0.0456
H111 0.248 0.316 0.939 0.0482
H131 0.174 0.144 0.683 0.0355

loop_
_geom_angle_atom_site_label_1
_geom_angle_atom_site_label_2
_geom_angle_atom_site_label_3
_geom_angle
_geom_angle_publ_flag
O1 Co O2 93.40(10) yes
O1 Co N1 87.60(10) yes
O2 Co N1 91.30(10) yes
Co O1 H1 111.3(2) no
Co O1 H1' 110.8(2) no
H1 O1 H1' 106.0(4) no
Co O2 C7 126.3(3) yes
C12 O4 H4 119.4(5) no
Co N1 C1 120.6(3) yes
Co N1 C5 122.0(4) yes
C1 N1 C5 117.4(4) no
C6 N2 H2 120.7(5) no
C6 N2 H2' 119.8(5) no
H2 N2 H2' 119.5(5) no
N1 C1 C2 123.4(4) no
N1 C1 H11 118.3 no
C2 C1 H11 118.3 no
C1 C2 C3 117.9(5) no
C1 C2 C6 117.5(4) no
C3 C2 C6 124.6(5) no
C2 C3 C4 119.3(5) no
C2 C3 H31 120.1 no
C10 C11 C12 120.8(5) no
C10 C11 H111 119.5 no
C12 C11 H111 119.7 no
O4 C12 C11 115.2(5) yes
O4 C12 C13 124.4(4) yes
C4 C3 H31 120.6 no
C3 C4 C5 118.9(5) no
C3 C4 H41 121.2 no
C5 C4 H41 119.9 no
N1 C5 C4 123.0(5) yes
N1 C5 H51 118.1 no
C4 C5 H51 118.9 no
O5 C6 N2 121.8(5) yes
O5 C6 C2 120.4(5) no
N2 C6 C2 117.9(4) yes
O2 C7 O3 123.3(5) yes
O2 C7 C8 118.5(4) no
O3 C7 C8 118.2(4) no
C7 C8 C9 119.4(4) no
C7 C8 C13 120.8(4) no
C9 C8 C13 119.7(5) no
C8 C9 C10 120.9(5) no
C8 C9 H91 119.3 no
C10 C9 H91 119.9 no
C9 C10 C11 119.1(5) no
C9 C10 H101 120.0 no
C11 C10 H101 120.9 no
C11 C12 C13 120.4(5) no
C8 C13 C12 119.2(4) no
C8 C13 H131 120.1 no
C12 C13 H131 120.8 no

loop_
_geom_bond_atom_site_label_1
_geom_bond_atom_site_label_2
_geom_bond_site_symmetry_1
_geom_bond_site_symmetry_2
_geom_bond_distance
_geom_bond_publ_flag
Co O1 . . 2.132(3) yes
Co O2 . . 2.099(3) yes
Co N1 . . 2.139(4) yes
O1 H1 . . 0.965(4) no
O1 H1' . . 0.977(4) no
O2 C7 . . 1.263(5) yes
O3 C7 . . 1.258(6) yes
O4 C12 . . 1.347(7) yes
O4 H4 . . 0.955(4) no
O5 C6 . . 1.224(6) yes
N1 C1 . . 1.339(7) yes
N1 C5 . . 1.339(6) yes
N2 C6 . . 1.327(7) yes
N2 H2 . . 0.946(5) no
N2 H2' . . 0.958(5) no
C1 C2 . . 1.387(7) no
C1 H11 . . 0.950 no
C2 C3 . . 1.377(7) no
C2 C6 . . 1.503(8) no
C3 C4 . . 1.382(9) no
C3 H31 . . 0.950 no
C4 C5 . . 1.371(8) no
C4 H41 . . 0.950 no
C5 H51 . . 0.950 no
C7 C8 . . 1.505(7) no
C8 C9 . . 1.387(6) no
C8 C13 . . 1.390(7) no
C9 C10 . . 1.391(8) no
C9 H91 . . 0.950 no
C10 C11 . . 1.367(8) no
C10 H101 . . 0.950 no
C11 C12 . . 1.385(7) no
C11 H111 . . 0.950 no
C12 C13 . . 1.389(7) no
C13 H131 . . 0.950 no

loop_
_geom_torsion_atom_site_label_1
_geom_torsion_atom_site_label_2
_geom_torsion_atom_site_label_3
_geom_torsion_atom_site_label_4
_geom_torsion
_geom_torsion_publ_flag
O1 Co O2 C7 -10.3(4) yes
N1 Co O2 C7 -98.0(4) yes
O1 Co N1 C1 46.3(4) yes
O1 Co N1 C5 -132.6(4) yes
O2 Co N1 C1 139.6(4) yes
O2 Co N1 C5 -39.3(4) yes
Co O2 C7 O3 20.1(6) no
Co O2 C7 C8 -157.8(3) no
Co N1 C1 C2 -179.1(4) no
C5 N1 C1 C2 -0.1(7) no
Co N1 C5 C4 178.5(4) no
C1 N1 C5 C4 -0.5(7) no
N1 C1 C2 C3 1.2(7) no
N1 C1 C2 C6 -178.9(4) no
C1 C2 C3 C4 -1.8(8) no
C6 C2 C3 C4 178.4(5) no
C1 C2 C6 O5 1.2(7) no
C1 C2 C6 N2 -179.5(5) no
C3 C2 C6 O5 -179.0(5) no
C3 C2 C6 N2 0.4(8) no
C2 C3 C4 C5 1.3(8) no
C3 C4 C5 N1 -0.1(8) no
O2 C7 C8 C9 -170.3(4) no
O2 C7 C8 C13 13.7(6) no
O3 C7 C8 C9 11.6(6) no
O3 C7 C8 C13 -164.3(4) no
C7 C8 C9 C10 -176.8(4) no
C13 C8 C9 C10 -0.8(7) no
C7 C8 C13 C12 174.8(4) no
C9 C8 C13 C12 -1.1(7) no
C8 C9 C10 C11 2.2(7) no
C9 C10 C11 C12 -1.6(8) no
C10 C11 C12 O4 177.0(5) no
C10 C11 C12 C13 -0.3(8) no
O4 C12 C13 C8 -175.4(5) no
C11 C12 C13 C8 1.6(7) no
